data_4031811
loop_
_publ_author_name
'Xia, Xiao-Feng'
'Zhu, Su-Li'
'Chen, Chao'
'Wang, Haijun'
'Liang, Yong-Min'

_publ_section_title
;
 Silver-Catalyzed Decarboxylative Addition/Cyclization of Activated
 Alkenes with Aliphatic Carboxylic Acids.
;
_journal_issue 3
_journal_name_full 'The Journal of organic chemistry'
_journal_page_first 1277
_journal_page_last 1284
_journal_paper_doi 10.1021/acs.joc.5b02594
_journal_volume 81
_journal_year 2016
_chemical_formula_sum 'C19 H17 N O3'
_chemical_formula_weight 307.34
_chemical_name_systematic
; 
 ? 
;
_space_group_IT_number 14
_symmetry_cell_setting monoclinic
_symmetry_space_group_name_Hall '-P 2ybc'
_symmetry_space_group_name_H-M 'P 1 21/c 1'
_atom_sites_solution_hydrogens geom
_atom_sites_solution_primary direct
_atom_sites_solution_secondary difmap
_audit_creation_method SHELXL-97
_cell_angle_alpha 90.00
_cell_angle_beta 115.0140(10)
_cell_angle_gamma 90.00
_cell_formula_units_Z 4
_cell_length_a 12.8653(12)
_cell_length_b 9.0875(9)
_cell_length_c 15.0355(14)
_cell_measurement_reflns_used 4867
_cell_measurement_temperature 296(2)
_cell_measurement_theta_max 27.32
_cell_measurement_theta_min 2.69
_cell_volume 1593.0(3)
_computing_cell_refinement 'Bruker SMART'
_computing_data_collection 'Bruker SMART'
_computing_data_reduction 'Bruker SAINT'
_computing_molecular_graphics 'Bruker SHELXTL'
_computing_publication_material 'Bruker SHELXTL'
_computing_structure_refinement 'SHELXL-97 (Sheldrick, 1997)'
_computing_structure_solution 'SHELXS-97 (Sheldrick, 1990)'
_diffrn_ambient_temperature 296(2)
_diffrn_measured_fraction_theta_full 0.578
_diffrn_measured_fraction_theta_max 0.578
_diffrn_measurement_device_type 'CCD area detector'
_diffrn_measurement_method 'phi and omega scans'
_diffrn_radiation_monochromator graphite
_diffrn_radiation_source 'fine-focus sealed tube'
_diffrn_radiation_type MoK\a
_diffrn_radiation_wavelength 0.71073
_diffrn_reflns_av_R_equivalents 0.0247
_diffrn_reflns_av_sigmaI/netI 0.0323
_diffrn_reflns_limit_h_max 14
_diffrn_reflns_limit_h_min -15
_diffrn_reflns_limit_k_max 10
_diffrn_reflns_limit_k_min -10
_diffrn_reflns_limit_l_max 17
_diffrn_reflns_limit_l_min -17
_diffrn_reflns_number 4439
_diffrn_reflns_theta_full 24.99
_diffrn_reflns_theta_max 24.99
_diffrn_reflns_theta_min 2.69
_exptl_absorpt_coefficient_mu 0.087
_exptl_absorpt_correction_T_max 0.7455
_exptl_absorpt_correction_T_min 0.6272
_exptl_absorpt_correction_type multi-scan
_exptl_crystal_colour colourless
_exptl_crystal_density_diffrn 1.281
_exptl_crystal_density_method 'not measured'
_exptl_crystal_description prism
_exptl_crystal_F_000 648
_refine_diff_density_max 0.118
_refine_diff_density_min -0.101
_refine_diff_density_rms 0.024
_refine_ls_extinction_coef 0.049(5)
_refine_ls_extinction_expression Fc^*^=kFc[1+0.001xFc^2^\l^3^/sin(2\q)]^-1/4^
_refine_ls_extinction_method SHELXL
_refine_ls_goodness_of_fit_ref 1.057
_refine_ls_hydrogen_treatment constr
_refine_ls_matrix_type full
_refine_ls_number_parameters 209
_refine_ls_number_reflns 1612
_refine_ls_number_restraints 0
_refine_ls_restrained_S_all 1.057
_refine_ls_R_factor_all 0.0448
_refine_ls_R_factor_gt 0.0380
_refine_ls_shift/su_max 0.003
_refine_ls_shift/su_mean 0.001
_refine_ls_structure_factor_coef Fsqd
_refine_ls_weighting_details 'calc w=1/[\s^2^(Fo^2^)+(0.0645P)^2^+0.1773P] where P=(Fo^2^+2Fc^2^)/3'
_refine_ls_weighting_scheme calc
_refine_ls_wR_factor_gt 0.1069
_refine_ls_wR_factor_ref 0.1129
_reflns_number_gt 1367
_reflns_number_total 1612
_reflns_threshold_expression >2sigma(I)
_cod_data_source_file jo5b02594_si_002.cif
_cod_data_source_block l1
_cod_depositor_comments 'Adding full bibliography for 4031811.cif.'
_cod_original_sg_symbol_H-M P2(1)/c
_cod_database_code 4031811

loop_
_symmetry_equiv_pos_as_xyz
'x, y, z'
'-x, y+1/2, -z+1/2'
'-x, -y, -z'
'x, -y-1/2, z-1/2'

loop_
_atom_site_label
_atom_site_type_symbol
_atom_site_fract_x
_atom_site_fract_y
_atom_site_fract_z
_atom_site_U_iso_or_equiv
_atom_site_adp_type
_atom_site_occupancy
_atom_site_symmetry_multiplicity
_atom_site_calc_flag
_atom_site_refinement_flags
O1 O 0.34597(14) 0.45117(19) 0.45270(11) 0.0600(5) Uani 1 1 d .
O2 O 0.08681(15) 0.39223(15) 0.29063(10) 0.0552(4) Uani 1 1 d .
O3 O 0.14801(15) 0.81712(16) 0.16580(11) 0.0566(4) Uani 1 1 d .
N1 N 0.10767(15) 0.60832(17) 0.22673(11) 0.0437(4) Uani 1 1 d .
C1 C 0.35747(16) 0.3393(2) 0.59923(14) 0.0405(5) Uani 1 1 d .
C2 C 0.47285(19) 0.3026(3) 0.63241(18) 0.0576(6) Uani 1 1 d .
H2A H 0.5133 0.3294 0.5963 0.069 Uiso 1 1 calc R
C3 C 0.5270(2) 0.2260(3) 0.7196(2) 0.0733(8) Uani 1 1 d .
H3A H 0.6043 0.2024 0.7419 0.088 Uiso 1 1 calc R
C4 C 0.4688(3) 0.1839(3) 0.7741(2) 0.0692(7) Uani 1 1 d .
H4A H 0.5067 0.1328 0.8326 0.083 Uiso 1 1 calc R
C5 C 0.3553(2) 0.2174(3) 0.74181(18) 0.0604(6) Uani 1 1 d .
H5A H 0.3152 0.1883 0.7778 0.072 Uiso 1 1 calc R
C6 C 0.30002(19) 0.2955(2) 0.65482(16) 0.0498(5) Uani 1 1 d .
H6A H 0.2228 0.3188 0.6334 0.060 Uiso 1 1 calc R
C7 C 0.29989(16) 0.4270(2) 0.50732(14) 0.0401(4) Uani 1 1 d .
C8 C 0.18152(15) 0.4853(2) 0.48434(12) 0.0370(4) Uani 1 1 d .
H8A H 0.1829 0.5310 0.5431 0.044 Uiso 1 1 calc R
H8B H 0.1291 0.4026 0.4685 0.044 Uiso 1 1 calc R
C9 C 0.13361(16) 0.59613(19) 0.40085(13) 0.0341(4) Uani 1 1 d .
C10 C 0.01198(16) 0.6398(2) 0.39062(14) 0.0422(5) Uani 1 1 d .
H10A H 0.0185 0.6883 0.4495 0.063 Uiso 1 1 calc R
H10B H -0.0342 0.5530 0.3803 0.063 Uiso 1 1 calc R
H10C H -0.0233 0.7051 0.3358 0.063 Uiso 1 1 calc R
C11 C 0.11146(16) 0.52128(19) 0.30405(13) 0.0381(4) Uani 1 1 d .
C12 C 0.0573(3) 0.5443(3) 0.12770(15) 0.0696(8) Uani 1 1 d .
H12A H 0.0598 0.6153 0.0814 0.104 Uiso 1 1 calc R
H12B H -0.0209 0.5171 0.1108 0.104 Uiso 1 1 calc R
H12C H 0.1002 0.4586 0.1262 0.104 Uiso 1 1 calc R
C13 C 0.15181(17) 0.7495(2) 0.23769(14) 0.0413(5) Uani 1 1 d .
C14 C 0.20623(17) 0.81098(19) 0.33755(14) 0.0405(5) Uani 1 1 d .
C15 C 0.2629(2) 0.9456(2) 0.35097(17) 0.0561(6) Uani 1 1 d .
H15A H 0.2634 0.9952 0.2971 0.067 Uiso 1 1 calc R
C16 C 0.3177(3) 1.0055(3) 0.44266(19) 0.0711(7) Uani 1 1 d .
H16A H 0.3558 1.0950 0.4512 0.085 Uiso 1 1 calc R
C17 C 0.3159(2) 0.9312(3) 0.52299(18) 0.0696(7) Uani 1 1 d .
H17A H 0.3533 0.9711 0.5856 0.084 Uiso 1 1 calc R
C18 C 0.2589(2) 0.7986(2) 0.51023(15) 0.0535(6) Uani 1 1 d .
H18A H 0.2574 0.7507 0.5643 0.064 Uiso 1 1 calc R
C19 C 0.20379(16) 0.7357(2) 0.41766(13) 0.0374(4) Uani 1 1 d .

loop_
_atom_site_aniso_label
_atom_site_aniso_U_11
_atom_site_aniso_U_22
_atom_site_aniso_U_33
_atom_site_aniso_U_23
_atom_site_aniso_U_13
_atom_site_aniso_U_12
O1 0.0609(9) 0.0748(11) 0.0594(10) 0.0115(7) 0.0400(9) 0.0085(7)
O2 0.0850(11) 0.0357(8) 0.0452(8) -0.0070(6) 0.0279(8) -0.0148(7)
O3 0.0895(12) 0.0485(9) 0.0431(8) 0.0084(6) 0.0390(9) -0.0015(7)
N1 0.0618(11) 0.0409(9) 0.0287(8) -0.0031(6) 0.0195(8) -0.0077(7)
C1 0.0435(11) 0.0363(10) 0.0396(10) -0.0028(8) 0.0155(10) 0.0041(7)
C2 0.0465(12) 0.0670(15) 0.0576(14) -0.0042(10) 0.0202(12) 0.0061(10)
C3 0.0512(14) 0.0835(19) 0.0691(18) 0.0046(14) 0.0097(15) 0.0220(13)
C4 0.0740(17) 0.0623(16) 0.0541(14) 0.0120(11) 0.0103(14) 0.0226(12)
C5 0.0705(15) 0.0569(14) 0.0504(13) 0.0169(10) 0.0224(13) 0.0118(11)
C6 0.0491(11) 0.0517(12) 0.0487(12) 0.0115(9) 0.0209(11) 0.0102(9)
C7 0.0452(10) 0.0382(9) 0.0411(10) -0.0040(7) 0.0224(9) -0.0023(8)
C8 0.0446(11) 0.0353(9) 0.0341(9) 0.0035(7) 0.0197(9) 0.0014(7)
C9 0.0431(10) 0.0314(9) 0.0300(9) 0.0015(7) 0.0175(9) -0.0011(7)
C10 0.0449(11) 0.0405(10) 0.0429(10) 0.0073(8) 0.0202(9) 0.0054(8)
C11 0.0456(10) 0.0343(9) 0.0343(10) -0.0014(7) 0.0169(9) -0.0052(7)
C12 0.110(2) 0.0608(14) 0.0343(12) -0.0092(9) 0.0272(14) -0.0226(14)
C13 0.0554(11) 0.0358(10) 0.0417(11) 0.0027(7) 0.0292(11) 0.0016(8)
C14 0.0523(11) 0.0340(10) 0.0419(11) 0.0000(7) 0.0265(10) -0.0015(8)
C15 0.0809(16) 0.0396(11) 0.0588(13) -0.0019(9) 0.0402(13) -0.0130(10)
C16 0.098(2) 0.0486(13) 0.0723(16) -0.0181(12) 0.0410(16) -0.0318(13)
C17 0.092(2) 0.0591(14) 0.0539(14) -0.0214(11) 0.0276(15) -0.0273(13)
C18 0.0712(14) 0.0514(12) 0.0378(11) -0.0064(8) 0.0229(12) -0.0116(10)
C19 0.0454(10) 0.0329(9) 0.0366(10) -0.0027(7) 0.0200(9) -0.0036(7)

loop_
_atom_type_symbol
_atom_type_description
_atom_type_scat_dispersion_real
_atom_type_scat_dispersion_imag
_atom_type_scat_source
C C 0.0033 0.0016 'International Tables Vol C Tables 4.2.6.8 and 6.1.1.4'
H H 0.0000 0.0000 'International Tables Vol C Tables 4.2.6.8 and 6.1.1.4'
N N 0.0061 0.0033 'International Tables Vol C Tables 4.2.6.8 and 6.1.1.4'
O O 0.0106 0.0060 'International Tables Vol C Tables 4.2.6.8 and 6.1.1.4'

loop_
_geom_angle_atom_site_label_1
_geom_angle_atom_site_label_2
_geom_angle_atom_site_label_3
_geom_angle
C13 N1 C11 124.08(15)
C13 N1 C12 118.06(15)
C11 N1 C12 117.82(16)
C6 C1 C2 118.31(19)
C6 C1 C7 121.91(17)
C2 C1 C7 119.76(16)
C3 C2 C1 119.5(2)
C3 C2 H2A 120.2
C1 C2 H2A 120.2
C4 C3 C2 121.4(2)
C4 C3 H3A 119.3
C2 C3 H3A 119.3
C5 C4 C3 119.7(2)
C5 C4 H4A 120.1
C3 C4 H4A 120.1
C4 C5 C6 119.6(2)
C4 C5 H5A 120.2
C6 C5 H5A 120.2
C1 C6 C5 121.46(19)
C1 C6 H6A 119.3
C5 C6 H6A 119.3
O1 C7 C1 121.85(17)
O1 C7 C8 120.92(17)
C1 C7 C8 117.23(13)
C7 C8 C9 116.05(13)
C7 C8 H8A 108.3
C9 C8 H8A 108.3
C7 C8 H8B 108.3
C9 C8 H8B 108.3
H8A C8 H8B 107.4
C19 C9 C11 113.06(12)
C19 C9 C8 114.30(16)
C11 C9 C8 109.89(14)
C19 C9 C10 107.82(14)
C11 C9 C10 104.22(15)
C8 C9 C10 106.84(12)
C9 C10 H10A 109.5
C9 C10 H10B 109.5
H10A C10 H10B 109.5
C9 C10 H10C 109.5
H10A C10 H10C 109.5
H10B C10 H10C 109.5
O2 C11 N1 119.89(16)
O2 C11 C9 121.56(14)
N1 C11 C9 118.18(14)
N1 C12 H12A 109.5
N1 C12 H12B 109.5
H12A C12 H12B 109.5
N1 C12 H12C 109.5
H12A C12 H12C 109.5
H12B C12 H12C 109.5
O3 C13 N1 119.88(18)
O3 C13 C14 122.21(18)
N1 C13 C14 117.86(15)
C15 C14 C19 120.38(19)
C15 C14 C13 118.34(16)
C19 C14 C13 121.26(16)
C16 C15 C14 120.66(19)
C16 C15 H15A 119.7
C14 C15 H15A 119.7
C15 C16 C17 119.4(2)
C15 C16 H16A 120.3
C17 C16 H16A 120.3
C18 C17 C16 120.3(2)
C18 C17 H17A 119.8
C16 C17 H17A 119.8
C17 C18 C19 120.94(19)
C17 C18 H18A 119.5
C19 C18 H18A 119.5
C18 C19 C14 118.29(17)
C18 C19 C9 121.82(15)
C14 C19 C9 119.68(17)

loop_
_geom_bond_atom_site_label_1
_geom_bond_atom_site_label_2
_geom_bond_distance
O1 C7 1.219(2)
O2 C11 1.209(2)
O3 C13 1.226(2)
N1 C13 1.384(3)
N1 C11 1.390(2)
N1 C12 1.470(2)
C1 C6 1.388(3)
C1 C2 1.392(3)
C1 C7 1.492(3)
C2 C3 1.385(4)
C2 H2A 0.9300
C3 C4 1.376(4)
C3 H3A 0.9300
C4 C5 1.364(4)
C4 H4A 0.9300
C5 C6 1.390(3)
C5 H5A 0.9300
C6 H6A 0.9300
C7 C8 1.508(3)
C8 C9 1.522(2)
C8 H8A 0.9700
C8 H8B 0.9700
C9 C19 1.515(3)
C9 C11 1.520(2)
C9 C10 1.558(2)
C10 H10A 0.9600
C10 H10B 0.9600
C10 H10C 0.9600
C12 H12A 0.9600
C12 H12B 0.9600
C12 H12C 0.9600
C13 C14 1.472(3)
C14 C15 1.394(3)
C14 C19 1.397(2)
C15 C16 1.368(3)
C15 H15A 0.9300
C16 C17 1.392(3)
C16 H16A 0.9300
C17 C18 1.382(3)
C17 H17A 0.9300
C18 C19 1.390(3)
C18 H18A 0.9300
